data_7237406
loop_
_publ_author_name
'Wu, Zhenyue'
'Liu, Xitao'
'Ji, Chengmin'
'Li, Lina'
'Wang, Sasa'
'Sun, Zhihua'
'Zhang, Weichuan'
'Peng, Yu'
'Luo, Junhua'

_publ_section_title
;
 Above-room-temperature switching of quadratic nonlinear optical
 properties in a Bi--halide organic--inorganic hybrid
;
_journal_issue 35
_journal_name_full 'Journal of Materials Chemistry C'
_journal_page_first 9532
_journal_paper_doi 10.1039/C8TC02791A
_journal_volume 6
_journal_year 2018
_chemical_formula_sum 'C4 H16 Bi Br6 N3'
_chemical_formula_weight 794.64
_space_group_IT_number 58
_space_group_name_Hall '-P 2 2n'
_space_group_name_H-M_alt 'P n n m'
_symmetry_cell_setting orthorhombic
_symmetry_space_group_name_H-M 'P n n m'
_atom_sites_solution_hydrogens geom
_atom_sites_solution_primary direct
_atom_sites_solution_secondary difmap
_audit_creation_method SHELXL-97
_audit_update_record
;
2018-04-20 deposited with the CCDC.
2018-08-02 downloaded from the CCDC.
;
_cell_angle_alpha 90.00
_cell_angle_beta 90.00
_cell_angle_gamma 90.00
_cell_formula_units_Z 2
_cell_length_a 13.8796(9)
_cell_length_b 7.3670(5)
_cell_length_c 8.0696(6)
_cell_measurement_reflns_used 2149
_cell_measurement_temperature 345(2)
_cell_measurement_theta_max 27.06
_cell_measurement_theta_min 2.92
_cell_volume 825.12(10)
_computing_structure_refinement 'SHELXL-97 (Sheldrick, 1997)'
_computing_structure_solution 'SHELXS-97 (Sheldrick, 1990)'
_diffrn_ambient_temperature 345(2)
_diffrn_measured_fraction_theta_full 0.997
_diffrn_measured_fraction_theta_max 0.997
_diffrn_measurement_device_type 'CCD area detector'
_diffrn_radiation_monochromator graphite
_diffrn_radiation_source 'fine-focus sealed tube'
_diffrn_radiation_type MoK\a
_diffrn_radiation_wavelength 0.71073
_diffrn_reflns_av_R_equivalents 0.0445
_diffrn_reflns_av_sigmaI/netI 0.0448
_diffrn_reflns_limit_h_max 17
_diffrn_reflns_limit_h_min -18
_diffrn_reflns_limit_k_max 9
_diffrn_reflns_limit_k_min -9
_diffrn_reflns_limit_l_max 10
_diffrn_reflns_limit_l_min -10
_diffrn_reflns_number 4982
_diffrn_reflns_theta_full 27.47
_diffrn_reflns_theta_max 27.47
_diffrn_reflns_theta_min 2.92
_exptl_absorpt_coefficient_mu 25.188
_exptl_crystal_colour yellow
_exptl_crystal_density_diffrn 3.198
_exptl_crystal_density_method 'not measured'
_exptl_crystal_description block
_exptl_crystal_F_000 708
_refine_diff_density_max 1.523
_refine_diff_density_min -3.172
_refine_diff_density_rms 0.351
_refine_ls_extinction_method none
_refine_ls_goodness_of_fit_ref 1.081
_refine_ls_hydrogen_treatment mixed
_refine_ls_matrix_type full
_refine_ls_number_parameters 45
_refine_ls_number_reflns 1018
_refine_ls_number_restraints 8
_refine_ls_restrained_S_all 1.078
_refine_ls_R_factor_all 0.0857
_refine_ls_R_factor_gt 0.0694
_refine_ls_shift/su_max 0.000
_refine_ls_shift/su_mean 0.000
_refine_ls_structure_factor_coef Fsqd
_refine_ls_weighting_details 'calc w=1/[\s^2^(Fo^2^)+(0.1572P)^2^+0.0362P] where P=(Fo^2^+2Fc^2^)/3'
_refine_ls_weighting_scheme calc
_refine_ls_wR_factor_gt 0.2051
_refine_ls_wR_factor_ref 0.2241
_reflns_number_gt 775
_reflns_number_total 1018
_reflns_threshold_expression >2sigma(I)
_cod_data_source_file c8tc02791a2.cif
_cod_data_source_block c_CCDC1
_cod_original_sg_symbol_H-M Pnnm
_cod_database_code 7237406

loop_
_symmetry_equiv_pos_as_xyz
'x, y, z'
'-x, -y, z'
'x+1/2, -y+1/2, -z+1/2'
'-x+1/2, y+1/2, -z+1/2'
'-x, -y, -z'
'x, y, -z'
'-x-1/2, y-1/2, z-1/2'
'x-1/2, -y-1/2, z-1/2'

loop_
_atom_site_label
_atom_site_type_symbol
_atom_site_fract_x
_atom_site_fract_y
_atom_site_fract_z
_atom_site_U_iso_or_equiv
_atom_site_adp_type
_atom_site_occupancy
_atom_site_symmetry_multiplicity
_atom_site_calc_flag
_atom_site_refinement_flags
Bi1 Bi 0.0000 0.0000 0.0000 0.0509(5) Uani 1 4 d S
Br2 Br -0.12211(11) -0.1514(3) 0.2498(2) 0.0848(7) Uani 1 1 d .
Br1 Br 0.1193(2) -0.3132(4) 0.0000 0.1124(12) Uani 1 2 d S
N1 N -0.189(3) 0.212(4) 0.5000 0.191(15) Uani 1 2 d SDU
H1A H -0.1487 0.1349 0.5490 0.286 Uiso 0.50 1 calc PR
H1B H -0.1995 0.1762 0.3961 0.286 Uiso 0.50 1 calc PR
H1C H -0.2448 0.2130 0.5549 0.286 Uiso 0.50 1 calc PR
C1 C -0.147(4) 0.395(4) 0.5000 0.25(3) Uani 1 2 d SDU
H1D H -0.1640 0.4632 0.4015 0.301 Uiso 0.50 1 calc PR
H1E H -0.1640 0.4632 0.5985 0.301 Uiso 0.50 1 calc PR
C2 C -0.048(3) 0.337(5) 0.5000 0.28(4) Uani 1 2 d SDU
H2B H -0.0384 0.2409 0.4214 0.336 Uiso 0.50 1 d PR
H2C H -0.0277 0.2986 0.6080 0.336 Uiso 0.50 1 d PR
N2 N 0.0000 0.5000 0.452(9) 0.19(3) Uani 0.50 2 d SPDU
H2A H 0.0452 0.4548 0.3837 0.227 Uiso 0.25 1 d PR
H2D H -0.0452 0.5452 0.3837 0.227 Uiso 0.25 1 d PR

loop_
_atom_site_aniso_label
_atom_site_aniso_U_11
_atom_site_aniso_U_22
_atom_site_aniso_U_33
_atom_site_aniso_U_23
_atom_site_aniso_U_13
_atom_site_aniso_U_12
Bi1 0.0361(6) 0.0785(8) 0.0383(6) 0.000 0.000 0.0069(4)
Br2 0.0700(12) 0.1219(15) 0.0625(10) 0.0164(8) 0.0224(7) -0.0024(8)
Br1 0.107(2) 0.121(2) 0.109(2) 0.000 0.000 0.0630(17)
N1 0.17(3) 0.13(2) 0.27(4) 0.000 0.000 0.08(2)
C1 0.35(5) 0.080(17) 0.32(8) 0.000 0.000 0.11(2)
C2 0.23(3) 0.42(12) 0.20(7) 0.000 0.000 -0.04(5)
N2 0.31(5) 0.16(6) 0.10(7) 0.000 0.000 0.17(4)

loop_
_atom_type_symbol
_atom_type_description
_atom_type_scat_dispersion_real
_atom_type_scat_dispersion_imag
_atom_type_scat_source
C C 0.0033 0.0016 'International Tables Vol C Tables 4.2.6.8 and 6.1.1.4'
H H 0.0000 0.0000 'International Tables Vol C Tables 4.2.6.8 and 6.1.1.4'
N N 0.0061 0.0033 'International Tables Vol C Tables 4.2.6.8 and 6.1.1.4'
Bi Bi -4.1077 10.2566 'International Tables Vol C Tables 4.2.6.8 and 6.1.1.4'
Br Br -0.2901 2.4595 'International Tables Vol C Tables 4.2.6.8 and 6.1.1.4'

loop_
_geom_angle_atom_site_label_1
_geom_angle_atom_site_label_2
_geom_angle_atom_site_label_3
_geom_angle
_geom_angle_site_symmetry_1
_geom_angle_site_symmetry_3
Br1 Bi1 Br1 180.0 . 5
Br1 Bi1 Br2 91.65(7) . .
Br1 Bi1 Br2 88.35(7) 5 .
Br1 Bi1 Br2 91.65(7) . 6
Br1 Bi1 Br2 88.35(7) 5 6
Br2 Bi1 Br2 89.63(7) . 6
Br1 Bi1 Br2 88.35(7) . 2
Br1 Bi1 Br2 91.65(7) 5 2
Br2 Bi1 Br2 90.37(7) . 2
Br2 Bi1 Br2 180.00(6) 6 2
Br1 Bi1 Br2 88.35(7) . 5
Br1 Bi1 Br2 91.65(7) 5 5
Br2 Bi1 Br2 180.0 . 5
Br2 Bi1 Br2 90.37(7) 6 5
Br2 Bi1 Br2 89.63(7) 2 5
C2 C1 N1 96(3) . .
N2 C2 N2 31(6) . 5_566
N2 C2 C1 102(4) . .
N2 C2 C1 102(4) 5_566 .
N2 N2 C2 74(3) 5_566 .
N2 N2 C2 74(3) 5_566 5_566
C2 N2 C2 149(6) . 5_566

loop_
_geom_bond_atom_site_label_1
_geom_bond_atom_site_label_2
_geom_bond_distance
_geom_bond_site_symmetry_2
Bi1 Br1 2.841(3) .
Bi1 Br1 2.841(3) 5
Bi1 Br2 2.8599(14) .
Bi1 Br2 2.8599(14) 6
Bi1 Br2 2.8599(14) 2
Bi1 Br2 2.8599(14) 5
N1 C1 1.468(19) .
C1 C2 1.44(2) .
C2 N2 1.43(2) .
C2 N2 1.43(2) 5_566
N2 N2 0.77(14) 5_566
N2 C2 1.43(2) 5_566
